data_7159373
loop_
_publ_author_name
'Saney, Liban'
'Panduwawala, Tharindi'
'Li, Xiang'
'Christensen, Kirsten E.'
'Genov, Miroslav'
'Pretsch, Alexander'
'Pretsch, Dagmar'
'Moloney, Mark G.'

_publ_section_title
;
 Synthesis of fused tetramate-oxazolidine and -imidazolidine derivatives
 and their antibacterial activity.
;
_journal_issue 23
_journal_name_full 'Organic &amp; biomolecular chemistry'
_journal_page_first 4801
_journal_page_last 4809
_journal_paper_doi 10.1039/d3ob00594a
_journal_volume 21
_journal_year 2023
_chemical_formula_moiety 'C28 H30 N2 O4'
_chemical_formula_sum 'C28 H30 N2 O4'
_chemical_formula_weight 458.56
_chemical_melting_point ?
_space_group_IT_number 14
_space_group_name_Hall '-P 2yn'
_space_group_name_H-M_alt 'P 1 21/n 1'
_symmetry_cell_setting monoclinic
_symmetry_space_group_name_Hall '-P 2yn'
_symmetry_space_group_name_H-M 'P 1 21/n 1'
_atom_sites_solution_hydrogens difmap
_atom_sites_solution_primary other
_audit_creation_date 2018-08-16
_audit_creation_method CRYSTALS_ver_14.61_build_6720
_audit_update_record
;
2023-04-13 deposited with the CCDC.	2023-05-22 downloaded from the CCDC.
;
_cell_angle_alpha 90
_cell_angle_beta 106.348(4)
_cell_angle_gamma 90
_cell_formula_units_Z 4
_cell_length_a 10.8376(4)
_cell_length_b 16.1029(5)
_cell_length_c 14.4057(5)
_cell_measurement_reflns_used 3906
_cell_measurement_temperature 150
_cell_measurement_theta_max 76
_cell_measurement_theta_min 5
_cell_volume 2412.39(15)
_computing_cell_refinement
; 
 CrysAlisPro (Rigaku Oxford Diffraction, 2017) 
;
_computing_data_collection 'SuperNova, (Oxford Diffraction, 2010)'
_computing_data_reduction
; 
 CrysAlisPro (Rigaku Oxford Diffraction, 2017) 
;
_computing_molecular_graphics 'CAMERON (Watkin et al., 1996)'
_computing_publication_material 'CRYSTALS (Betteridge et al., 2003)'
_computing_structure_refinement 'CRYSTALS (Betteridge et al., 2003)'
_computing_structure_solution 'Superflip (Palatinus & Chapuis, 2007)'
_diffrn_ambient_temperature 150
_diffrn_measured_fraction_theta_full 0.997
_diffrn_measured_fraction_theta_max 0.984
_diffrn_measurement_device Area
_diffrn_measurement_device_type 'Oxford Diffraction SuperNova'
_diffrn_measurement_method \w
_diffrn_radiation_monochromator 'focussing mirrors'
_diffrn_radiation_type 'Cu K\a'
_diffrn_radiation_wavelength 1.54184
_diffrn_reflns_av_R_equivalents 0.028
_diffrn_reflns_av_sigmaI/netI 0.0435
_diffrn_reflns_limit_h_max 13
_diffrn_reflns_limit_h_min -12
_diffrn_reflns_limit_k_max 17
_diffrn_reflns_limit_k_min -20
_diffrn_reflns_limit_l_max 17
_diffrn_reflns_limit_l_min -18
_diffrn_reflns_number 11762
_diffrn_reflns_theta_full 74.415
_diffrn_reflns_theta_max 76.716
_diffrn_reflns_theta_min 4.215
_diffrn_standards_number 0
_exptl_absorpt_coefficient_mu 0.680
_exptl_absorpt_correction_T_max 0.97
_exptl_absorpt_correction_T_min 0.86
_exptl_absorpt_correction_type multi-scan
_exptl_absorpt_process_details
; 
 CrysAlisPro (Rigaku Oxford Diffraction, 2017) 
;
_exptl_crystal_colour clear_pale_colourless
_exptl_crystal_density_diffrn 1.262
_exptl_crystal_density_meas ?
_exptl_crystal_density_method 'not measured'
_exptl_crystal_description block
_exptl_crystal_F_000 976.000
_exptl_crystal_size_max 0.19
_exptl_crystal_size_mid 0.15
_exptl_crystal_size_min 0.05
_refine_diff_density_max 0.29
_refine_diff_density_min -0.26
_refine_ls_extinction_method None
_refine_ls_goodness_of_fit_ref 1.0052
_refine_ls_hydrogen_treatment constr
_refine_ls_matrix_type full
_refine_ls_number_parameters 323
_refine_ls_number_reflns 5002
_refine_ls_number_restraints 48
_refine_ls_R_factor_all 0.0581
_refine_ls_R_factor_gt 0.0438
_refine_ls_shift/su_max 0.0003116
_refine_ls_shift/su_mean 0.0000351
_refine_ls_structure_factor_coef Fsqd
_refine_ls_weighting_details
;
 Method= Modified Sheldrick 
 w=1/[\s^2^(F^2^) + ( 0.05P)^2^ + 0.62P] 
 ,where P=(max(Fo^2^,0) + 2Fc^2^)/3 
;
_refine_ls_weighting_scheme calc
_refine_ls_wR_factor_all 0.1175
_refine_ls_wR_factor_gt 0.1043
_refine_ls_wR_factor_ref 0.1167
_reflns_limit_h_max 13
_reflns_limit_h_min -13
_reflns_limit_k_max 20
_reflns_limit_k_min 0
_reflns_limit_l_max 18
_reflns_limit_l_min 0
_reflns_number_gt 3970
_reflns_number_total 5007
_reflns_threshold_expression I>2.0\s(I)
_oxford_diffrn_Wilson_B_factor 2.85
_oxford_diffrn_Wilson_scale 0.03
_oxford_refine_ls_r_factor_ref 0.0578
_oxford_refine_ls_scale 6.11(12)
_oxford_reflns_number_all 5006
_oxford_structure_analysis_title 7001
_cod_data_source_file d3ob00594a2.cif
_cod_data_source_block 245a-20a
_cod_depositor_comments
;
The following automatic conversions were performed:

data item '_chemical_melting_point' value 'not measured' was changed
to '?' -- the value is undefined or not given.

data item '_exptl_crystal_density_meas' value 'not measured' was
changed to '?' -- the value is perceived as not measured.

Automatic conversion script
Id: cif_fix_values 8170 2020-07-09 18:12:32Z antanas 

 Adding full bibliography for 7159369--7159381.cif.
;
_cod_original_sg_symbol_H-M 'P 21/n '
_cod_database_code 7159373
_oxford_refine_reflns_threshold_expression_ref I>-3.0\s(I)

loop_
_symmetry_equiv_pos_as_xyz
x,y,z
-x,-y,-z
x+1/2,-y+1/2,z+1/2
-x+1/2,y+1/2,-z+1/2

loop_
_atom_site_label
_atom_site_type_symbol
_atom_site_fract_x
_atom_site_fract_y
_atom_site_fract_z
_atom_site_U_iso_or_equiv
_atom_site_occupancy
_atom_site_adp_type
_atom_site_refinement_flags_posn
_atom_site_refinement_flags_adp
_atom_site_refinement_flags_occupancy
_atom_site_disorder_assembly
_atom_site_disorder_group
_atom_site_attached_hydrogens
N1 N -0.12373(12) 0.65530(9) 0.21895(9) 0.0327 1.0000 Uani . . . . . .
C2 C -0.15898(15) 0.71979(11) 0.27891(11) 0.0305 1.0000 Uani . . . . . .
N3 N -0.06666(12) 0.70811(9) 0.37384(9) 0.0292 1.0000 Uani . . . . . .
C4 C 0.05762(14) 0.69422(9) 0.35482(10) 0.0260 1.0000 Uani . . . . . .
C5 C 0.01612(14) 0.64512(10) 0.25611(10) 0.0262 1.0000 Uani D . . . . .
C11 C -0.29708(15) 0.70895(10) 0.28137(11) 0.0296 1.0000 Uani . . . . . .
C12 C -0.32745(16) 0.65317(11) 0.34488(13) 0.0358 1.0000 Uani . . . . . .
C13 C -0.45469(17) 0.64075(12) 0.34329(14) 0.0414 1.0000 Uani . . . . . .
C14 C -0.55160(17) 0.68323(13) 0.27826(13) 0.0419 1.0000 Uani . . . . . .
C15 C -0.52254(17) 0.73987(13) 0.21568(13) 0.0418 1.0000 Uani . . . . . .
C16 C -0.39460(16) 0.75326(11) 0.21727(12) 0.0359 1.0000 Uani . . . . . .
C21 C -0.06518(16) 0.77298(11) 0.44649(11) 0.0340 1.0000 Uani . . . . . .
C22 C -0.00739(18) 0.85554(11) 0.43125(12) 0.0370 1.0000 Uani . . . . . .
C23 C -0.0801(2) 0.91768(13) 0.37381(14) 0.0480 1.0000 Uani . . . . . .
C24 C -0.0233(3) 0.99231(14) 0.35990(16) 0.0638 1.0000 Uani . . . . . .
C25 C 0.1057(3) 1.00541(15) 0.4021(2) 0.0722 1.0000 Uani . . . . . .
C26 C 0.1782(3) 0.94511(15) 0.4600(2) 0.0680 1.0000 Uani . . . . . .
C27 C 0.12221(19) 0.87090(13) 0.47501(15) 0.0484 1.0000 Uani . . . . . .
C31 C 0.15151(14) 0.65292(9) 0.44026(10) 0.0259 1.0000 Uani . . . . . .
C32 C 0.11067(15) 0.59611(10) 0.49844(11) 0.0299 1.0000 Uani . . . . . .
C33 C 0.19761(17) 0.56172(11) 0.57894(12) 0.0357 1.0000 Uani . . . . . .
C34 C 0.32650(17) 0.58307(11) 0.60228(12) 0.0385 1.0000 Uani . . . . . .
C35 C 0.36802(16) 0.63957(11) 0.54527(13) 0.0374 1.0000 Uani . . . . . .
C36 C 0.28108(15) 0.67480(10) 0.46499(12) 0.0317 1.0000 Uani . . . . . .
C51 C 0.07757(14) 0.68344(10) 0.18157(11) 0.0273 1.0000 Uani . . . . . .
O52 O 0.14183(11) 0.74526(8) 0.19312(8) 0.0370 1.0000 Uani . . . . . .
O53 O 0.04581(12) 0.63903(8) 0.10029(8) 0.0360 1.0000 Uani . . . . . .
C54 C 0.09480(17) 0.66941(12) 0.02242(12) 0.0386 1.0000 Uani . . . . . .
C55 C 0.0384(2) 0.61658(14) -0.06411(13) 0.0514 1.0000 Uani . . . . . .
C44 C 0.2259(2) 0.45609(12) 0.28876(15) 0.0377 0.898(4) Uani D U P 1 1 .
C45 C 0.2624(2) 0.43250(14) 0.39384(16) 0.0471 0.898(4) Uani D U P 1 1 .
C145 C 0.3191(18) 0.4503(12) 0.3572(14) 0.0471 0.102(4) Uani D U P 1 2 .
C144 C 0.1779(17) 0.4521(11) 0.3031(14) 0.0377 0.102(4) Uani D U P 1 2 .
O143 O 0.1525(19) 0.5386(12) 0.2864(16) 0.0320 0.102(4) Uani D U P 1 2 .
O43 O 0.17676(18) 0.54147(12) 0.27412(15) 0.0320 0.898(4) Uani D U P 1 1 .
C141 C 0.0226(15) 0.5544(8) 0.2470(11) 0.0267 0.102(4) Uani D U P 1 2 .
C41 C 0.05323(18) 0.55310(12) 0.26958(13) 0.0267 0.898(4) Uani D U P 1 1 .
O142 O -0.0587(17) 0.5103(11) 0.2656(18) 0.0391 0.102(4) Uani D . P 1 2 .
O42 O -0.02136(17) 0.49821(11) 0.27213(17) 0.0391 0.898(4) Uani D . P 1 1 .
H21 H -0.1508 0.7751 0.2486 0.0363 1.0000 Uiso R . . . . .
H41 H 0.0958 0.7462 0.3412 0.0317 1.0000 Uiso R . . . . .
H121 H -0.2604 0.6235 0.3911 0.0435 1.0000 Uiso R . . . . .
H131 H -0.4745 0.6014 0.3882 0.0512 1.0000 Uiso R . . . . .
H141 H -0.6381 0.6746 0.2776 0.0507 1.0000 Uiso R . . . . .
H151 H -0.5890 0.7699 0.1707 0.0498 1.0000 Uiso R . . . . .
H161 H -0.3737 0.7918 0.1758 0.0430 1.0000 Uiso R . . . . .
H211 H -0.1549 0.7806 0.4487 0.0411 1.0000 Uiso R . . . . .
H212 H -0.0149 0.7499 0.5095 0.0409 1.0000 Uiso R . . . . .
H231 H -0.1673 0.9076 0.3456 0.0568 1.0000 Uiso R . . . . .
H241 H -0.0714 1.0335 0.3214 0.0768 1.0000 Uiso R . . . . .
H251 H 0.1445 1.0556 0.3901 0.0868 1.0000 Uiso R . . . . .
H261 H 0.2655 0.9547 0.4903 0.0829 1.0000 Uiso R . . . . .
H271 H 0.1724 0.8299 0.5167 0.0576 1.0000 Uiso R . . . . .
H321 H 0.0231 0.5812 0.4833 0.0364 1.0000 Uiso R . . . . .
H331 H 0.1671 0.5240 0.6184 0.0432 1.0000 Uiso R . . . . .
H341 H 0.3859 0.5599 0.6574 0.0465 1.0000 Uiso R . . . . .
H351 H 0.4558 0.6557 0.5621 0.0461 1.0000 Uiso R . . . . .
H361 H 0.3113 0.7151 0.4280 0.0382 1.0000 Uiso R . . . . .
H541 H 0.0696 0.7278 0.0089 0.0463 1.0000 Uiso R . . . . .
H542 H 0.1872 0.6654 0.0417 0.0470 1.0000 Uiso R . . . . .
H551 H 0.0700 0.6333 -0.1174 0.0770 1.0000 Uiso R . . . . .
H552 H -0.0543 0.6236 -0.0831 0.0771 1.0000 Uiso R . . . . .
H553 H 0.0598 0.5582 -0.0490 0.0772 1.0000 Uiso R . . . . .
H441 H 0.3010 0.4560 0.2651 0.0457 0.898(4) Uiso R . P 1 1 .
H442 H 0.1614 0.4183 0.2512 0.0464 0.898(4) Uiso R . P 1 1 .
H453 H 0.2996 0.3762 0.4009 0.0700 0.898(4) Uiso R . P 1 1 .
H452 H 0.3262 0.4716 0.4320 0.0712 0.898(4) Uiso R . P 1 1 .
H451 H 0.1849 0.4341 0.4171 0.0706 0.898(4) Uiso R . P 1 1 .
H1451 H 0.3425 0.3956 0.3832 0.0709 0.102(4) Uiso R . P 1 2 .
H1452 H 0.3372 0.4900 0.4088 0.0709 0.102(4) Uiso R . P 1 2 .
H1453 H 0.3684 0.4641 0.3134 0.0710 0.102(4) Uiso R . P 1 2 .
H1441 H 0.1259 0.4293 0.3420 0.0450 0.102(4) Uiso R . P 1 2 .
H1442 H 0.1613 0.4220 0.2425 0.0451 0.102(4) Uiso R . P 1 2 .
H11 H -0.1580 0.6086 0.2289 0.0401 1.0000 Uiso R . . . . .

loop_
_atom_site_aniso_label
_atom_site_aniso_U_11
_atom_site_aniso_U_22
_atom_site_aniso_U_33
_atom_site_aniso_U_23
_atom_site_aniso_U_13
_atom_site_aniso_U_12
N1 0.0231(6) 0.0479(8) 0.0280(6) -0.0066(6) 0.0085(5) -0.0033(6)
C2 0.0266(8) 0.0402(8) 0.0255(7) 0.0017(6) 0.0086(6) 0.0008(6)
N3 0.0243(6) 0.0389(7) 0.0247(6) -0.0016(5) 0.0076(5) 0.0034(5)
C4 0.0255(7) 0.0307(7) 0.0235(7) -0.0007(6) 0.0097(6) -0.0022(6)
C5 0.0236(7) 0.0334(8) 0.0224(6) -0.0006(6) 0.0076(5) -0.0024(6)
C11 0.0259(7) 0.0380(8) 0.0256(7) -0.0017(6) 0.0083(6) 0.0019(6)
C12 0.0308(8) 0.0416(9) 0.0368(8) 0.0049(7) 0.0124(7) 0.0040(7)
C13 0.0348(9) 0.0512(11) 0.0422(9) 0.0013(8) 0.0172(8) -0.0020(8)
C14 0.0278(8) 0.0608(12) 0.0397(9) -0.0095(8) 0.0139(7) 0.0013(8)
C15 0.0296(8) 0.0583(11) 0.0337(8) -0.0035(8) 0.0030(7) 0.0110(8)
C16 0.0353(9) 0.0445(9) 0.0273(7) 0.0025(7) 0.0078(6) 0.0047(7)
C21 0.0334(8) 0.0448(9) 0.0250(7) -0.0030(7) 0.0099(6) 0.0056(7)
C22 0.0444(9) 0.0403(9) 0.0281(7) -0.0078(7) 0.0132(7) 0.0054(7)
C23 0.0633(13) 0.0475(11) 0.0329(9) -0.0027(8) 0.0129(9) 0.0120(9)
C24 0.115(2) 0.0403(11) 0.0418(11) -0.0014(9) 0.0305(13) 0.0092(12)
C25 0.114(2) 0.0462(13) 0.0719(17) -0.0206(12) 0.0509(17) -0.0196(14)
C26 0.0675(16) 0.0564(14) 0.0882(19) -0.0360(14) 0.0352(14) -0.0167(12)
C27 0.0455(11) 0.0452(10) 0.0535(11) -0.0215(9) 0.0121(9) -0.0005(8)
C31 0.0253(7) 0.0294(7) 0.0239(7) -0.0032(6) 0.0087(6) -0.0001(6)
C32 0.0284(8) 0.0326(8) 0.0311(8) 0.0010(6) 0.0124(6) 0.0001(6)
C33 0.0415(9) 0.0358(8) 0.0328(8) 0.0047(7) 0.0152(7) 0.0051(7)
C34 0.0403(9) 0.0421(9) 0.0288(8) -0.0004(7) 0.0028(7) 0.0091(7)
C35 0.0281(8) 0.0443(10) 0.0362(8) -0.0066(7) 0.0032(7) -0.0008(7)
C36 0.0266(8) 0.0378(8) 0.0313(8) -0.0012(7) 0.0093(6) -0.0039(6)
C51 0.0227(7) 0.0351(8) 0.0241(7) 0.0054(6) 0.0070(6) 0.0046(6)
O52 0.0368(6) 0.0439(7) 0.0325(6) 0.0026(5) 0.0132(5) -0.0085(5)
O53 0.0433(7) 0.0440(7) 0.0251(5) -0.0003(5) 0.0167(5) -0.0045(5)
C54 0.0389(9) 0.0543(11) 0.0273(8) 0.0049(7) 0.0171(7) 0.0017(8)
C55 0.0701(14) 0.0611(12) 0.0281(9) 0.0008(8) 0.0225(9) 0.0013(11)
C44 0.0456(11) 0.0334(7) 0.0376(9) -0.0010(7) 0.0176(8) 0.0083(8)
C45 0.0560(11) 0.0406(11) 0.0381(10) -0.0006(8) 0.0026(9) 0.0184(10)
C145 0.0560(11) 0.0406(11) 0.0381(10) -0.0006(8) 0.0026(9) 0.0184(10)
C144 0.0456(11) 0.0334(7) 0.0376(9) -0.0010(7) 0.0176(8) 0.0083(8)
O143 0.0337(8) 0.0325(6) 0.0324(8) 0.0021(5) 0.0137(5) 0.0040(6)
O43 0.0337(8) 0.0325(6) 0.0324(8) 0.0021(5) 0.0137(5) 0.0040(6)
C141 0.0308(9) 0.0335(8) 0.0152(8) -0.0017(7) 0.0056(7) -0.0038(7)
C41 0.0308(9) 0.0335(8) 0.0152(8) -0.0017(7) 0.0056(7) -0.0038(7)
O142 0.0429(11) 0.0343(8) 0.0452(8) -0.0042(7) 0.0206(10) -0.0087(7)
O42 0.0429(11) 0.0343(8) 0.0452(8) -0.0042(7) 0.0206(10) -0.0087(7)

loop_
_atom_type_symbol
_atom_type_scat_dispersion_real
_atom_type_scat_dispersion_imag
_atom_type_scat_Cromer_Mann_a1
_atom_type_scat_Cromer_Mann_b1
_atom_type_scat_Cromer_Mann_a2
_atom_type_scat_Cromer_Mann_b2
_atom_type_scat_Cromer_Mann_a3
_atom_type_scat_Cromer_Mann_b3
_atom_type_scat_Cromer_Mann_a4
_atom_type_scat_Cromer_Mann_b4
_atom_type_scat_Cromer_Mann_c
_atom_type_scat_source
C 0.0181 0.0091 2.3100 20.8439 1.0200 10.2075 1.5886 0.5687 0.8650 51.6512 0.2156 'International Tables Vol C 4.2.6.8 and 6.1.1.4'
H 0.0000 0.0000 0.4930 10.5109 0.3229 26.1257 0.1402 3.1424 0.0408 57.7998 0.0030 'International Tables Vol C 4.2.6.8 and 6.1.1.4'
N 0.0311 0.0180 12.2126 0.0057 3.1322 9.8933 2.0125 28.9975 1.1663 0.5826 -11.5290 'International Tables Vol C 4.2.6.8 and 6.1.1.4'
O 0.0492 0.0322 3.0485 13.2771 2.2868 5.7011 1.5463 0.3239 0.8670 32.9089 0.2508 'International Tables Vol C 4.2.6.8 and 6.1.1.4'

loop_
_geom_angle_atom_site_label_1
_geom_angle_site_symmetry_1
_geom_angle_atom_site_label_2
_geom_angle_site_symmetry_2
_geom_angle_atom_site_label_3
_geom_angle_site_symmetry_3
_geom_angle
_geom_angle_publ_flag
C2 . N1 . C5 . 106.10(12) yes
C2 . N1 . H11 . 108.7 no
C5 . N1 . H11 . 106.8 no
N1 . C2 . N3 . 103.68(12) yes
N1 . C2 . C11 . 110.74(13) yes
N3 . C2 . C11 . 112.54(12) yes
N1 . C2 . H21 . 107.5 no
N3 . C2 . H21 . 113.5 no
C11 . C2 . H21 . 108.7 no
C2 . N3 . C4 . 105.54(11) yes
C2 . N3 . C21 . 116.13(13) yes
C4 . N3 . C21 . 114.43(12) yes
N3 . C4 . C5 . 101.60(11) yes
N3 . C4 . C31 . 110.99(12) yes
C5 . C4 . C31 . 117.96(12) yes
N3 . C4 . H41 . 111.8 no
C5 . C4 . H41 . 106.1 no
C31 . C4 . H41 . 108.3 no
C4 . C5 . N1 . 106.02(11) yes
C4 . C5 . C51 . 110.94(12) yes
N1 . C5 . C51 . 107.78(12) yes
C4 . C5 . C41 . 111.84(13) yes
N1 . C5 . C41 . 111.18(13) yes
C51 . C5 . C41 . 108.99(12) yes
C4 . C5 . N1 . 106.02(11) yes
C4 . C5 . C51 . 110.94(12) yes
N1 . C5 . C51 . 107.78(12) yes
C4 . C5 . C141 . 124.7(6) yes
N1 . C5 . C141 . 98.6(6) yes
C51 . C5 . C141 . 107.1(5) yes
C2 . C11 . C12 . 120.59(14) yes
C2 . C11 . C16 . 119.76(15) yes
C12 . C11 . C16 . 119.61(15) yes
C11 . C12 . C13 . 120.13(16) yes
C11 . C12 . H121 . 120.4 no
C13 . C12 . H121 . 119.5 no
C12 . C13 . C14 . 120.27(17) yes
C12 . C13 . H131 . 119.2 no
C14 . C13 . H131 . 120.6 no
C13 . C14 . C15 . 120.16(16) yes
C13 . C14 . H141 . 119.9 no
C15 . C14 . H141 . 119.9 no
C14 . C15 . C16 . 119.95(16) yes
C14 . C15 . H151 . 120.8 no
C16 . C15 . H151 . 119.2 no
C15 . C16 . C11 . 119.84(16) yes
C15 . C16 . H161 . 120.7 no
C11 . C16 . H161 . 119.4 no
N3 . C21 . C22 . 116.23(13) yes
N3 . C21 . H211 . 107.3 no
C22 . C21 . H211 . 110.2 no
N3 . C21 . H212 . 106.1 no
C22 . C21 . H212 . 108.6 no
H211 . C21 . H212 . 108.0 no
C21 . C22 . C23 . 121.99(17) yes
C21 . C22 . C27 . 119.84(17) yes
C23 . C22 . C27 . 118.17(19) yes
C22 . C23 . C24 . 120.5(2) yes
C22 . C23 . H231 . 118.0 no
C24 . C23 . H231 . 121.6 no
C23 . C24 . C25 . 120.4(2) yes
C23 . C24 . H241 . 120.5 no
C25 . C24 . H241 . 119.1 no
C24 . C25 . C26 . 119.8(2) yes
C24 . C25 . H251 . 119.8 no
C26 . C25 . H251 . 120.4 no
C25 . C26 . C27 . 120.3(2) yes
C25 . C26 . H261 . 119.8 no
C27 . C26 . H261 . 119.9 no
C22 . C27 . C26 . 120.9(2) yes
C22 . C27 . H271 . 119.1 no
C26 . C27 . H271 . 120.0 no
C4 . C31 . C32 . 121.53(13) yes
C4 . C31 . C36 . 119.71(14) yes
C32 . C31 . C36 . 118.68(15) yes
C31 . C32 . C33 . 120.57(15) yes
C31 . C32 . H321 . 119.8 no
C33 . C32 . H321 . 119.6 no
C32 . C33 . C34 . 120.35(16) yes
C32 . C33 . H331 . 119.0 no
C34 . C33 . H331 . 120.6 no
C33 . C34 . C35 . 119.58(16) yes
C33 . C34 . H341 . 120.5 no
C35 . C34 . H341 . 119.9 no
C34 . C35 . C36 . 120.31(16) yes
C34 . C35 . H351 . 119.9 no
C36 . C35 . H351 . 119.8 no
C31 . C36 . C35 . 120.51(15) yes
C31 . C36 . H361 . 120.6 no
C35 . C36 . H361 . 118.9 no
C5 . C51 . O52 . 125.67(14) yes
C5 . C51 . O53 . 109.98(13) yes
O52 . C51 . O53 . 124.33(14) yes
C51 . O53 . C54 . 115.94(13) yes
O53 . C54 . C55 . 107.47(15) yes
O53 . C54 . H541 . 109.5 no
C55 . C54 . H541 . 110.8 no
O53 . C54 . H542 . 109.3 no
C55 . C54 . H542 . 110.6 no
H541 . C54 . H542 . 109.2 no
C54 . C55 . H551 . 110.6 no
C54 . C55 . H552 . 108.5 no
H551 . C55 . H552 . 108.3 no
C54 . C55 . H553 . 110.3 no
H551 . C55 . H553 . 109.4 no
H552 . C55 . H553 . 109.6 no
C45 . C44 . O43 . 111.33(16) yes
C45 . C44 . H441 . 110.2 no
O43 . C44 . H441 . 104.9 no
C45 . C44 . H442 . 110.4 no
O43 . C44 . H442 . 109.4 no
H441 . C44 . H442 . 110.4 no
C44 . C45 . H453 . 108.7 no
C44 . C45 . H452 . 110.3 no
H453 . C45 . H452 . 109.2 no
C44 . C45 . H451 . 109.1 no
H453 . C45 . H451 . 110.5 no
H452 . C45 . H451 . 109.0 no
C144 . C145 . H1451 . 109.7 no
C144 . C145 . H1452 . 110.1 no
H1451 . C145 . H1452 . 109.5 no
C144 . C145 . H1453 . 109.1 no
H1451 . C145 . H1453 . 109.5 no
H1452 . C145 . H1453 . 109.0 no
C145 . C144 . O143 . 103.0(15) yes
C145 . C144 . H1441 . 111.3 no
O143 . C144 . H1441 . 110.5 no
C145 . C144 . H1442 . 111.0 no
O143 . C144 . H1442 . 111.0 no
H1441 . C144 . H1442 . 109.9 no
C144 . O143 . C141 . 112.0(14) yes
C44 . O43 . C41 . 117.18(16) yes
C5 . C141 . O143 . 102.4(12) yes
C5 . C141 . O142 . 120.3(5) yes
O143 . C141 . O142 . 121.1(5) yes
C5 . C41 . O43 . 111.44(15) yes
C5 . C41 . O42 . 123.94(15) yes
O43 . C41 . O42 . 124.57(17) yes

loop_
_geom_bond_atom_site_label_1
_geom_bond_site_symmetry_1
_geom_bond_atom_site_label_2
_geom_bond_site_symmetry_2
_geom_bond_distance
_geom_bond_publ_flag
N1 . C2 . 1.468(2) yes
N1 . C5 . 1.4676(18) yes
N1 . H11 . 0.869 no
C2 . N3 . 1.4616(19) yes
C2 . C11 . 1.517(2) yes
C2 . H21 . 1.007 no
N3 . C4 . 1.4652(18) yes
N3 . C21 . 1.476(2) yes
C4 . C5 . 1.578(2) yes
C4 . C31 . 1.512(2) yes
C4 . H41 . 0.978 no
C5 . C51 . 1.5427(19) yes
C5 . C41 . 1.533(2) yes
C5 . C51 . 1.5427(19) yes
C5 . C141 . 1.470(14) yes
C11 . C12 . 1.386(2) yes
C11 . C16 . 1.389(2) yes
C12 . C13 . 1.387(2) yes
C12 . H121 . 0.963 no
C13 . C14 . 1.376(3) yes
C13 . H131 . 0.972 no
C14 . C15 . 1.380(3) yes
C14 . H141 . 0.945 no
C15 . C16 . 1.397(2) yes
C15 . H151 . 0.954 no
C16 . H161 . 0.933 no
C21 . C22 . 1.512(2) yes
C21 . H211 . 0.990 no
C21 . H212 . 0.990 no
C22 . C23 . 1.393(3) yes
C22 . C27 . 1.390(3) yes
C23 . C24 . 1.391(3) yes
C23 . H231 . 0.932 no
C24 . C25 . 1.375(4) yes
C24 . H241 . 0.926 no
C25 . C26 . 1.374(4) yes
C25 . H251 . 0.949 no
C26 . C27 . 1.385(3) yes
C26 . H261 . 0.937 no
C27 . H271 . 0.954 no
C31 . C32 . 1.394(2) yes
C31 . C36 . 1.393(2) yes
C32 . C33 . 1.387(2) yes
C32 . H321 . 0.943 no
C33 . C34 . 1.385(2) yes
C33 . H331 . 0.952 no
C34 . C35 . 1.383(3) yes
C34 . H341 . 0.947 no
C35 . C36 . 1.391(2) yes
C35 . H351 . 0.949 no
C36 . H361 . 0.953 no
C51 . O52 . 1.1994(19) yes
C51 . O53 . 1.3320(19) yes
O53 . C54 . 1.4543(18) yes
C54 . C55 . 1.491(3) yes
C54 . H541 . 0.983 no
C54 . H542 . 0.963 no
C55 . H551 . 0.963 no
C55 . H552 . 0.971 no
C55 . H553 . 0.977 no
C44 . C45 . 1.502(3) yes
C44 . O43 . 1.468(2) yes
C44 . H441 . 0.967 no
C44 . H442 . 0.968 no
C45 . H453 . 0.986 no
C45 . H452 . 0.981 no
C45 . H451 . 0.989 no
C145 . C144 . 1.510(17) yes
C145 . H1451 . 0.963 no
C145 . H1452 . 0.959 no
C145 . H1453 . 0.960 no
C144 . O143 . 1.426(17) yes
C144 . H1441 . 0.971 no
C144 . H1442 . 0.971 no
O143 . C141 . 1.386(16) yes
O43 . C41 . 1.335(2) yes
C141 . O142 . 1.218(16) yes
C41 . O42 . 1.205(2) yes

loop_
_geom_hbond_atom_site_label_D
_geom_hbond_site_symmetry_D
_geom_hbond_atom_site_label_H
_geom_hbond_site_symmetry_H
_geom_hbond_atom_site_label_A
_geom_hbond_site_symmetry_A
_geom_hbond_angle_DHA
_geom_hbond_distance_DH
_geom_hbond_distance_HA
_geom_hbond_distance_DA
_geom_hbond_publ_flag
C33 . H331 . O142 2_566 154 0.95 2.36 3.245(5) yes
C33 . H331 . O42 2_566 147 0.95 2.55 3.390(5) yes
N1 . H11 . O142 . 122 0.87 1.90 2.477(5) yes
